data_4346054
loop_
_publ_author_name
'Kropp, Henning'
'Scheurer, Andreas'
'Heinemann, Frank W.'
'Bendix, Jesper'
'Meyer, Karsten'

_publ_section_title
;
 Coordination-induced spin-state change in manganese(V) complexes: the
 electronic structure of manganese(V) nitrides.
;
_journal_issue 7
_journal_name_full 'Inorganic chemistry'
_journal_page_first 3562
_journal_page_last 3572
_journal_paper_doi 10.1021/acs.inorgchem.5b00112
_journal_volume 54
_journal_year 2015
_chemical_formula_moiety 'C41 H48 Mn N9, 2(C24 H20 B), C2 H3 N'
_chemical_formula_sum 'C91 H91 B2 Mn N10'
_chemical_formula_weight 1401.30
_space_group_IT_number 14
_space_group_name_Hall '-P 2ybc'
_space_group_name_H-M_alt 'P 1 21/c 1'
_symmetry_cell_setting monoclinic
_symmetry_space_group_name_Hall '-P 2ybc'
_symmetry_space_group_name_H-M 'P 1 21/c 1'
_atom_sites_solution_hydrogens geom
_atom_sites_solution_primary direct
_atom_sites_solution_secondary difmap
_audit_creation_method SHELXL-97
_cell_angle_alpha 90.00
_cell_angle_beta 96.8490(10)
_cell_angle_gamma 90.00
_cell_formula_units_Z 4
_cell_length_a 14.6907(10)
_cell_length_b 16.9358(13)
_cell_length_c 29.684(2)
_cell_measurement_reflns_used 9929
_cell_measurement_temperature 100(2)
_cell_measurement_theta_max 27.58
_cell_measurement_theta_min 2.40
_cell_volume 7332.6(9)
_computing_cell_refinement 'Bruker SAINT'
_computing_data_collection 'Bruker APEX2'
_computing_data_reduction 'Bruker SAINT'
_computing_molecular_graphics 'SHELXTL 6.12 (Bruker AXS, 2002)'
_computing_publication_material 'SHELXTL 6.12 (Bruker AXS, 2002)'
_computing_structure_refinement 'SHELXTL 6.12 (Bruker AXS, 2002)'
_computing_structure_solution 'SHELXTL 6.12 (Bruker AXS, 2002)'
_diffrn_ambient_temperature 100(2)
_diffrn_detector_area_resol_mean 83.33
_diffrn_measured_fraction_theta_full 0.997
_diffrn_measured_fraction_theta_max 0.997
_diffrn_measurement_device_type 'Bruker Kappa APEX II'
_diffrn_measurement_method '\f and \w scans'
_diffrn_radiation_monochromator 'Quazar focussing montel optics'
_diffrn_radiation_source 'ImuS micro-focus tube'
_diffrn_radiation_type MoK\a
_diffrn_radiation_wavelength 0.71073
_diffrn_reflns_av_R_equivalents 0.0629
_diffrn_reflns_av_sigmaI/netI 0.0594
_diffrn_reflns_limit_h_max 15
_diffrn_reflns_limit_h_min -19
_diffrn_reflns_limit_k_max 21
_diffrn_reflns_limit_k_min -22
_diffrn_reflns_limit_l_max 39
_diffrn_reflns_limit_l_min -39
_diffrn_reflns_number 68665
_diffrn_reflns_theta_full 27.94
_diffrn_reflns_theta_max 27.94
_diffrn_reflns_theta_min 1.84
_exptl_absorpt_coefficient_mu 0.236
_exptl_absorpt_correction_T_max 0.746
_exptl_absorpt_correction_T_min 0.676
_exptl_absorpt_correction_type multi-scan
_exptl_absorpt_process_details 'SADABS, Bruker-AXS, 2008'
_exptl_crystal_colour violet
_exptl_crystal_density_diffrn 1.269
_exptl_crystal_density_method 'not measured'
_exptl_crystal_description block
_exptl_crystal_F_000 2968
_exptl_crystal_size_max 0.20
_exptl_crystal_size_mid 0.18
_exptl_crystal_size_min 0.13
_refine_diff_density_max 0.318
_refine_diff_density_min -0.578
_refine_diff_density_rms 0.055
_refine_ls_extinction_method none
_refine_ls_goodness_of_fit_ref 1.030
_refine_ls_hydrogen_treatment constr
_refine_ls_matrix_type full
_refine_ls_number_parameters 945
_refine_ls_number_reflns 17561
_refine_ls_number_restraints 0
_refine_ls_restrained_S_all 1.030
_refine_ls_R_factor_all 0.0731
_refine_ls_R_factor_gt 0.0456
_refine_ls_shift/su_max 0.003
_refine_ls_shift/su_mean 0.000
_refine_ls_structure_factor_coef Fsqd
_refine_ls_weighting_details 'calc w=1/[\s^2^(Fo^2^)+(0.0320P)^2^+3.9386P] where P=(Fo^2^+2Fc^2^)/3'
_refine_ls_weighting_scheme calc
_refine_ls_wR_factor_gt 0.0956
_refine_ls_wR_factor_ref 0.1075
_reflns_number_gt 12635
_reflns_number_total 17561
_reflns_threshold_expression >2sigma(I)
_cod_data_source_file ic5b00112_si_002.cif
_cod_data_source_block hkr1402
_cod_original_cell_volume 7332.7(9)
_cod_original_sg_symbol_Hall -P2ybc
_cod_original_sg_symbol_H-M P2(1)/c
_cod_database_code 4346054

loop_
_symmetry_equiv_pos_as_xyz
'x, y, z'
'-x, y+1/2, -z+1/2'
'-x, -y, -z'
'x, -y-1/2, z-1/2'

loop_
_atom_site_label
_atom_site_type_symbol
_atom_site_fract_x
_atom_site_fract_y
_atom_site_fract_z
_atom_site_U_iso_or_equiv
_atom_site_adp_type
_atom_site_occupancy
_atom_site_symmetry_multiplicity
_atom_site_calc_flag
_atom_site_refinement_flags
Mn1 Mn 0.712346(18) 0.759982(16) 0.873614(9) 0.01394(7) Uani 1 1 d .
N1 N 0.76880(10) 0.67327(9) 0.93837(5) 0.0176(3) Uani 1 1 d .
N2 N 0.92086(10) 0.76882(9) 0.89317(5) 0.0167(3) Uani 1 1 d .
N3 N 0.86857(10) 0.87858(9) 0.86517(5) 0.0163(3) Uani 1 1 d .
N4 N 0.72372(10) 0.58698(9) 0.84771(5) 0.0186(3) Uani 1 1 d .
N5 N 0.77486(10) 0.65533(9) 0.79569(5) 0.0181(3) Uani 1 1 d .
N6 N 0.55955(10) 0.69665(9) 0.92717(5) 0.0196(3) Uani 1 1 d .
N7 N 0.50542(10) 0.73166(9) 0.86007(5) 0.0186(3) Uani 1 1 d .
N8 N 0.67861(10) 0.80694(9) 0.83107(5) 0.0176(3) Uani 1 1 d .
N9 N 0.68222(10) 0.84399(9) 0.91832(5) 0.0172(3) Uani 1 1 d .
C1 C 0.86561(13) 0.69348(11) 0.95509(6) 0.0210(4) Uani 1 1 d .
H1A H 0.8894 0.6549 0.9787 0.025 Uiso 1 1 calc R
H1B H 0.8674 0.7464 0.9693 0.025 Uiso 1 1 calc R
C2 C 0.92709(13) 0.69340(11) 0.91779(7) 0.0219(4) Uani 1 1 d .
H2A H 0.9913 0.6843 0.9311 0.026 Uiso 1 1 calc R
H2B H 0.9090 0.6498 0.8964 0.026 Uiso 1 1 calc R
C3 C 0.84136(12) 0.80539(10) 0.87827(6) 0.0153(4) Uani 1 1 d .
C4 C 0.99601(12) 0.81620(11) 0.88878(6) 0.0212(4) Uani 1 1 d .
H4 H 1.0586 0.8028 0.8968 0.025 Uiso 1 1 calc R
C5 C 0.96339(12) 0.88462(12) 0.87103(6) 0.0214(4) Uani 1 1 d .
H5 H 0.9985 0.9290 0.8638 0.026 Uiso 1 1 calc R
C6 C 0.76459(13) 0.58593(11) 0.93012(6) 0.0200(4) Uani 1 1 d .
H6A H 0.7495 0.5594 0.9580 0.024 Uiso 1 1 calc R
H6B H 0.8261 0.5675 0.9243 0.024 Uiso 1 1 calc R
C7 C 0.69540(13) 0.56065(11) 0.89089(6) 0.0213(4) Uani 1 1 d .
H7A H 0.6896 0.5024 0.8908 0.026 Uiso 1 1 calc R
H7B H 0.6347 0.5834 0.8947 0.026 Uiso 1 1 calc R
C8 C 0.74247(12) 0.66300(11) 0.83688(6) 0.0163(4) Uani 1 1 d .
C9 C 0.74285(13) 0.53424(12) 0.81467(7) 0.0225(4) Uani 1 1 d .
H9 H 0.7355 0.4785 0.8151 0.027 Uiso 1 1 calc R
C10 C 0.77384(13) 0.57727(12) 0.78186(7) 0.0241(4) Uani 1 1 d .
H10 H 0.7918 0.5578 0.7542 0.029 Uiso 1 1 calc R
C11 C 0.71357(13) 0.69288(12) 0.97563(6) 0.0223(4) Uani 1 1 d .
H11A H 0.7147 0.7508 0.9800 0.027 Uiso 1 1 calc R
H11B H 0.7430 0.6685 1.0040 0.027 Uiso 1 1 calc R
C12 C 0.61547(14) 0.66626(12) 0.96798(6) 0.0244(4) Uani 1 1 d .
H12A H 0.6148 0.6079 0.9665 0.029 Uiso 1 1 calc R
H12B H 0.5855 0.6817 0.9948 0.029 Uiso 1 1 calc R
C13 C 0.58633(12) 0.71992(10) 0.88666(6) 0.0170(4) Uani 1 1 d .
C14 C 0.46486(13) 0.69331(11) 0.92507(7) 0.0241(4) Uani 1 1 d .
H14 H 0.4305 0.6782 0.9488 0.029 Uiso 1 1 calc R
C15 C 0.43137(13) 0.71527(12) 0.88335(7) 0.0248(4) Uani 1 1 d .
H15 H 0.3684 0.7190 0.8717 0.030 Uiso 1 1 calc R
C16 C 0.81190(12) 0.94918(11) 0.85942(6) 0.0174(4) Uani 1 1 d .
C17 C 0.77016(12) 0.97237(11) 0.81712(6) 0.0205(4) Uani 1 1 d .
C18 C 0.71692(13) 1.04130(12) 0.81490(7) 0.0257(4) Uani 1 1 d .
H18 H 0.6855 1.0573 0.7866 0.031 Uiso 1 1 calc R
C19 C 0.70930(14) 1.08608(12) 0.85281(7) 0.0273(5) Uani 1 1 d .
H19 H 0.6725 1.1323 0.8505 0.033 Uiso 1 1 calc R
C20 C 0.75519(14) 1.06400(12) 0.89445(7) 0.0256(4) Uani 1 1 d .
H20 H 0.7509 1.0960 0.9204 0.031 Uiso 1 1 calc R
C21 C 0.80748(12) 0.99527(11) 0.89842(6) 0.0200(4) Uani 1 1 d .
C22 C 0.78243(14) 0.92798(13) 0.77480(6) 0.0267(4) Uani 1 1 d .
H22A H 0.8202 0.8811 0.7825 0.040 Uiso 1 1 calc R
H22B H 0.8127 0.9620 0.7544 0.040 Uiso 1 1 calc R
H22C H 0.7224 0.9117 0.7597 0.040 Uiso 1 1 calc R
C23 C 0.85799(14) 0.97239(12) 0.94356(6) 0.0254(4) Uani 1 1 d .
H23A H 0.9234 0.9842 0.9438 0.038 Uiso 1 1 calc R
H23B H 0.8500 0.9158 0.9486 0.038 Uiso 1 1 calc R
H23C H 0.8335 1.0023 0.9677 0.038 Uiso 1 1 calc R
C24 C 0.81722(13) 0.71237(11) 0.76827(6) 0.0201(4) Uani 1 1 d .
C25 C 0.76302(13) 0.74948(12) 0.73255(6) 0.0231(4) Uani 1 1 d .
C26 C 0.80701(14) 0.79581(13) 0.70303(6) 0.0282(5) Uani 1 1 d .
H26 H 0.7720 0.8209 0.6781 0.034 Uiso 1 1 calc R
C27 C 0.90110(15) 0.80568(14) 0.70959(7) 0.0311(5) Uani 1 1 d .
H27 H 0.9300 0.8388 0.6898 0.037 Uiso 1 1 calc R
C28 C 0.95297(14) 0.76762(13) 0.74474(7) 0.0283(5) Uani 1 1 d .
H28 H 1.0174 0.7757 0.7492 0.034 Uiso 1 1 calc R
C29 C 0.91298(13) 0.71746(12) 0.77394(6) 0.0223(4) Uani 1 1 d .
C30 C 0.66063(13) 0.74130(13) 0.72656(6) 0.0268(4) Uani 1 1 d .
H30A H 0.6441 0.6860 0.7310 0.040 Uiso 1 1 calc R
H30B H 0.6363 0.7582 0.6959 0.040 Uiso 1 1 calc R
H30C H 0.6346 0.7744 0.7489 0.040 Uiso 1 1 calc R
C31 C 0.97299(13) 0.66677(13) 0.80677(7) 0.0270(5) Uani 1 1 d .
H31A H 1.0036 0.6269 0.7900 0.040 Uiso 1 1 calc R
H31B H 0.9353 0.6406 0.8274 0.040 Uiso 1 1 calc R
H31C H 1.0192 0.6998 0.8243 0.040 Uiso 1 1 calc R
C32 C 0.48702(12) 0.75931(12) 0.81375(6) 0.0215(4) Uani 1 1 d .
C33 C 0.47223(13) 0.70258(13) 0.77948(7) 0.0268(5) Uani 1 1 d .
C34 C 0.44199(14) 0.72961(16) 0.73590(7) 0.0366(6) Uani 1 1 d .
H34 H 0.4309 0.6926 0.7118 0.044 Uiso 1 1 calc R
C35 C 0.42790(15) 0.80851(17) 0.72707(8) 0.0414(6) Uani 1 1 d .
H35 H 0.4074 0.8255 0.6971 0.050 Uiso 1 1 calc R
C36 C 0.44332(15) 0.86294(15) 0.76145(8) 0.0375(6) Uani 1 1 d .
H36 H 0.4342 0.9174 0.7548 0.045 Uiso 1 1 calc R
C37 C 0.47215(13) 0.83962(13) 0.80591(7) 0.0260(4) Uani 1 1 d .
C38 C 0.48770(15) 0.61610(13) 0.78890(8) 0.0335(5) Uani 1 1 d .
H38A H 0.4392 0.5958 0.8058 0.050 Uiso 1 1 calc R
H38B H 0.5474 0.6086 0.8069 0.050 Uiso 1 1 calc R
H38C H 0.4865 0.5875 0.7601 0.050 Uiso 1 1 calc R
C39 C 0.48618(15) 0.89958(13) 0.84324(8) 0.0331(5) Uani 1 1 d .
H39A H 0.5508 0.9152 0.8479 0.050 Uiso 1 1 calc R
H39B H 0.4688 0.8767 0.8713 0.050 Uiso 1 1 calc R
H39C H 0.4481 0.9460 0.8349 0.050 Uiso 1 1 calc R
C40 C 0.65120(13) 0.89616(11) 0.93540(6) 0.0197(4) Uani 1 1 d .
C41 C 0.61059(15) 0.96322(12) 0.95629(7) 0.0283(5) Uani 1 1 d .
H41A H 0.5850 1.0000 0.9326 0.042 Uiso 1 1 calc R
H41B H 0.6578 0.9901 0.9769 0.042 Uiso 1 1 calc R
H41C H 0.5617 0.9446 0.9734 0.042 Uiso 1 1 calc R
B1 B 0.22495(14) 0.54031(12) 0.91082(7) 0.0162(4) Uani 1 1 d .
C42 C 0.12091(12) 0.50305(10) 0.90908(6) 0.0168(4) Uani 1 1 d .
C43 C 0.08265(12) 0.47768(10) 0.94767(6) 0.0167(4) Uani 1 1 d .
H43 H 0.1187 0.4812 0.9764 0.020 Uiso 1 1 calc R
C44 C -0.00604(12) 0.44745(11) 0.94577(6) 0.0188(4) Uani 1 1 d .
H44 H -0.0295 0.4320 0.9729 0.023 Uiso 1 1 calc R
C45 C -0.05995(12) 0.43987(11) 0.90460(6) 0.0198(4) Uani 1 1 d .
H45 H -0.1204 0.4192 0.9031 0.024 Uiso 1 1 calc R
C46 C -0.02411(13) 0.46303(12) 0.86548(7) 0.0236(4) Uani 1 1 d .
H46 H -0.0599 0.4578 0.8368 0.028 Uiso 1 1 calc R
C47 C 0.06375(13) 0.49378(12) 0.86813(6) 0.0221(4) Uani 1 1 d .
H47 H 0.0864 0.5094 0.8408 0.027 Uiso 1 1 calc R
C48 C 0.29737(12) 0.47286(11) 0.89766(6) 0.0166(4) Uani 1 1 d .
C49 C 0.28588(13) 0.39235(11) 0.90541(6) 0.0193(4) Uani 1 1 d .
H49 H 0.2310 0.3753 0.9164 0.023 Uiso 1 1 calc R
C50 C 0.35121(13) 0.33611(11) 0.89772(7) 0.0242(4) Uani 1 1 d .
H50 H 0.3408 0.2821 0.9040 0.029 Uiso 1 1 calc R
C51 C 0.43119(13) 0.35830(11) 0.88100(7) 0.0241(4) Uani 1 1 d .
H51 H 0.4758 0.3200 0.8755 0.029 Uiso 1 1 calc R
C52 C 0.44520(13) 0.43729(11) 0.87245(7) 0.0227(4) Uani 1 1 d .
H52 H 0.4996 0.4536 0.8607 0.027 Uiso 1 1 calc R
C53 C 0.38016(13) 0.49274(11) 0.88090(6) 0.0214(4) Uani 1 1 d .
H53 H 0.3919 0.5467 0.8751 0.026 Uiso 1 1 calc R
C54 C 0.22085(11) 0.61293(11) 0.87363(6) 0.0161(4) Uani 1 1 d .
C55 C 0.23147(12) 0.59853(11) 0.82784(6) 0.0200(4) Uani 1 1 d .
H55 H 0.2399 0.5456 0.8185 0.024 Uiso 1 1 calc R
C56 C 0.23018(13) 0.65799(12) 0.79572(7) 0.0239(4) Uani 1 1 d .
H56 H 0.2378 0.6453 0.7652 0.029 Uiso 1 1 calc R
C57 C 0.21778(13) 0.73600(12) 0.80799(7) 0.0261(4) Uani 1 1 d .
H57 H 0.2184 0.7772 0.7863 0.031 Uiso 1 1 calc R
C58 C 0.20445(12) 0.75276(11) 0.85232(7) 0.0223(4) Uani 1 1 d .
H58 H 0.1942 0.8057 0.8611 0.027 Uiso 1 1 calc R
C59 C 0.20598(12) 0.69213(11) 0.88408(6) 0.0180(4) Uani 1 1 d .
H59 H 0.1965 0.7051 0.9143 0.022 Uiso 1 1 calc R
C60 C 0.26140(12) 0.57212(11) 0.96235(6) 0.0179(4) Uani 1 1 d .
C61 C 0.34904(13) 0.55459(11) 0.98458(6) 0.0209(4) Uani 1 1 d .
H61 H 0.3883 0.5218 0.9695 0.025 Uiso 1 1 calc R
C62 C 0.38122(14) 0.58281(12) 1.02761(7) 0.0247(4) Uani 1 1 d .
H62 H 0.4414 0.5698 1.0409 0.030 Uiso 1 1 calc R
C63 C 0.32580(14) 0.62969(12) 1.05103(6) 0.0246(4) Uani 1 1 d .
H63 H 0.3475 0.6495 1.0803 0.030 Uiso 1 1 calc R
C64 C 0.23782(14) 0.64725(11) 1.03095(6) 0.0226(4) Uani 1 1 d .
H64 H 0.1984 0.6785 1.0468 0.027 Uiso 1 1 calc R
C65 C 0.20736(13) 0.61939(11) 0.98781(6) 0.0191(4) Uani 1 1 d .
H65 H 0.1471 0.6329 0.9748 0.023 Uiso 1 1 calc R
B2 B 0.78748(14) 0.55648(12) 0.59799(7) 0.0169(4) Uani 1 1 d .
C66 C 0.84334(13) 0.53049(11) 0.64741(6) 0.0184(4) Uani 1 1 d .
C67 C 0.92503(13) 0.56711(12) 0.66626(6) 0.0222(4) Uani 1 1 d .
H67 H 0.9462 0.6119 0.6513 0.027 Uiso 1 1 calc R
C68 C 0.97616(14) 0.54079(12) 0.70575(7) 0.0268(4) Uani 1 1 d .
H68 H 1.0315 0.5671 0.7168 0.032 Uiso 1 1 calc R
C69 C 0.94733(14) 0.47694(12) 0.72895(7) 0.0270(5) Uani 1 1 d .
H69 H 0.9826 0.4583 0.7557 0.032 Uiso 1 1 calc R
C70 C 0.86574(15) 0.44048(12) 0.71245(7) 0.0284(5) Uani 1 1 d .
H70 H 0.8439 0.3972 0.7285 0.034 Uiso 1 1 calc R
C71 C 0.81552(14) 0.46665(11) 0.67264(6) 0.0231(4) Uani 1 1 d .
H71 H 0.7600 0.4402 0.6621 0.028 Uiso 1 1 calc R
C72 C 0.76008(12) 0.47357(10) 0.56955(6) 0.0171(4) Uani 1 1 d .
C73 C 0.66897(13) 0.44681(11) 0.56168(6) 0.0214(4) Uani 1 1 d .
H73 H 0.6223 0.4784 0.5721 0.026 Uiso 1 1 calc R
C74 C 0.64377(13) 0.37664(11) 0.53955(7) 0.0237(4) Uani 1 1 d .
H74 H 0.5812 0.3611 0.5356 0.028 Uiso 1 1 calc R
C75 C 0.70884(14) 0.32895(11) 0.52314(6) 0.0225(4) Uani 1 1 d .
H75 H 0.6917 0.2819 0.5069 0.027 Uiso 1 1 calc R
C76 C 0.79959(14) 0.35204(11) 0.53115(6) 0.0218(4) Uani 1 1 d .
H76 H 0.8458 0.3199 0.5208 0.026 Uiso 1 1 calc R
C77 C 0.82404(13) 0.42158(11) 0.55416(6) 0.0196(4) Uani 1 1 d .
H77 H 0.8873 0.4347 0.5598 0.024 Uiso 1 1 calc R
C78 C 0.85478(12) 0.61830(11) 0.57461(6) 0.0178(4) Uani 1 1 d .
C79 C 0.92092(13) 0.59743(11) 0.54682(6) 0.0206(4) Uani 1 1 d .
H79 H 0.9221 0.5445 0.5362 0.025 Uiso 1 1 calc R
C80 C 0.98554(13) 0.65073(12) 0.53380(7) 0.0238(4) Uani 1 1 d .
H80 H 1.0294 0.6337 0.5148 0.029 Uiso 1 1 calc R
C81 C 0.98575(13) 0.72825(12) 0.54849(7) 0.0233(4) Uani 1 1 d .
H81 H 1.0302 0.7645 0.5402 0.028 Uiso 1 1 calc R
C82 C 0.92011(13) 0.75206(11) 0.57538(7) 0.0235(4) Uani 1 1 d .
H82 H 0.9187 0.8053 0.5853 0.028 Uiso 1 1 calc R
C83 C 0.85640(13) 0.69832(11) 0.58786(7) 0.0224(4) Uani 1 1 d .
H83 H 0.8118 0.7162 0.6062 0.027 Uiso 1 1 calc R
C84 C 0.68928(12) 0.60020(10) 0.60141(6) 0.0196(4) Uani 1 1 d .
C85 C 0.64308(13) 0.63521(11) 0.56217(7) 0.0230(4) Uani 1 1 d .
H85 H 0.6753 0.6417 0.5365 0.028 Uiso 1 1 calc R
C86 C 0.55304(14) 0.66064(12) 0.55911(8) 0.0299(5) Uani 1 1 d .
H86 H 0.5247 0.6835 0.5317 0.036 Uiso 1 1 calc R
C87 C 0.50433(14) 0.65274(12) 0.59596(8) 0.0340(5) Uani 1 1 d .
H87 H 0.4421 0.6691 0.5940 0.041 Uiso 1 1 calc R
C88 C 0.54762(14) 0.62064(13) 0.63564(8) 0.0328(5) Uani 1 1 d .
H88 H 0.5153 0.6156 0.6614 0.039 Uiso 1 1 calc R
C89 C 0.63859(13) 0.59557(12) 0.63814(7) 0.0252(4) Uani 1 1 d .
H89 H 0.6671 0.5745 0.6660 0.030 Uiso 1 1 calc R
N100 N 0.76761(17) 0.32815(15) 0.84129(9) 0.0656(8) Uani 1 1 d .
C101 C 0.82028(17) 0.27928(15) 0.83975(8) 0.0401(6) Uani 1 1 d .
C102 C 0.88866(15) 0.21782(15) 0.83819(8) 0.0385(6) Uani 1 1 d .
H10A H 0.9491 0.2420 0.8374 0.058 Uiso 1 1 calc R
H10B H 0.8733 0.1856 0.8109 0.058 Uiso 1 1 calc R
H10C H 0.8898 0.1844 0.8652 0.058 Uiso 1 1 calc R

loop_
_atom_site_aniso_label
_atom_site_aniso_U_11
_atom_site_aniso_U_22
_atom_site_aniso_U_33
_atom_site_aniso_U_23
_atom_site_aniso_U_13
_atom_site_aniso_U_12
Mn1 0.01150(13) 0.01606(14) 0.01416(13) 0.00009(11) 0.00117(10) -0.00028(11)
N1 0.0180(8) 0.0170(8) 0.0176(8) 0.0000(6) 0.0022(6) -0.0012(6)
N2 0.0104(7) 0.0176(8) 0.0219(8) -0.0011(6) 0.0008(6) -0.0002(6)
N3 0.0124(7) 0.0190(8) 0.0175(7) 0.0024(6) 0.0016(6) -0.0005(6)
N4 0.0160(8) 0.0188(8) 0.0206(8) -0.0036(6) 0.0009(6) -0.0015(6)
N5 0.0141(7) 0.0214(8) 0.0187(8) -0.0040(6) 0.0014(6) -0.0011(6)
N6 0.0181(8) 0.0178(8) 0.0243(8) 0.0015(6) 0.0082(6) 0.0000(6)
N7 0.0119(7) 0.0203(8) 0.0241(8) -0.0015(6) 0.0044(6) -0.0012(6)
N8 0.0134(7) 0.0206(8) 0.0189(8) -0.0011(6) 0.0026(6) -0.0013(6)
N9 0.0150(7) 0.0198(8) 0.0169(8) 0.0010(6) 0.0026(6) -0.0018(6)
C1 0.0220(10) 0.0192(10) 0.0199(9) 0.0029(7) -0.0054(8) -0.0008(8)
C2 0.0148(9) 0.0179(10) 0.0316(11) 0.0030(8) -0.0026(8) 0.0014(7)
C3 0.0148(9) 0.0178(9) 0.0130(8) -0.0007(7) 0.0004(7) 0.0004(7)
C4 0.0116(9) 0.0236(10) 0.0280(10) -0.0018(8) 0.0009(7) -0.0016(7)
C5 0.0135(9) 0.0260(11) 0.0249(10) 0.0011(8) 0.0033(7) -0.0044(8)
C6 0.0207(10) 0.0149(9) 0.0244(10) 0.0023(7) 0.0027(8) 0.0013(7)
C7 0.0221(10) 0.0164(10) 0.0253(10) 0.0015(8) 0.0027(8) -0.0005(8)
C8 0.0113(8) 0.0191(9) 0.0181(9) -0.0004(7) 0.0004(7) -0.0009(7)
C9 0.0177(9) 0.0190(10) 0.0301(11) -0.0088(8) -0.0002(8) 0.0004(8)
C10 0.0198(10) 0.0264(11) 0.0260(10) -0.0127(8) 0.0016(8) 0.0006(8)
C11 0.0286(11) 0.0221(10) 0.0162(9) 0.0024(8) 0.0028(8) 0.0019(8)
C12 0.0294(11) 0.0239(11) 0.0213(10) 0.0052(8) 0.0096(8) 0.0026(8)
C13 0.0181(9) 0.0132(9) 0.0203(9) -0.0020(7) 0.0040(7) -0.0005(7)
C14 0.0200(10) 0.0192(10) 0.0361(12) 0.0003(8) 0.0151(9) -0.0023(8)
C15 0.0139(9) 0.0250(11) 0.0368(12) -0.0005(9) 0.0087(8) -0.0031(8)
C16 0.0132(8) 0.0175(9) 0.0219(9) 0.0035(7) 0.0029(7) -0.0019(7)
C17 0.0167(9) 0.0232(10) 0.0215(9) 0.0057(8) 0.0021(7) -0.0054(8)
C18 0.0186(10) 0.0292(11) 0.0286(11) 0.0146(9) 0.0002(8) 0.0001(8)
C19 0.0214(10) 0.0204(10) 0.0406(12) 0.0094(9) 0.0065(9) 0.0038(8)
C20 0.0266(11) 0.0195(10) 0.0318(11) -0.0010(8) 0.0081(9) -0.0009(8)
C21 0.0175(9) 0.0188(10) 0.0236(10) 0.0025(8) 0.0021(8) -0.0042(7)
C22 0.0265(11) 0.0336(12) 0.0197(10) 0.0046(9) 0.0012(8) -0.0004(9)
C23 0.0277(11) 0.0245(11) 0.0229(10) -0.0028(8) -0.0010(8) -0.0016(8)
C24 0.0205(10) 0.0248(10) 0.0159(9) -0.0052(8) 0.0051(7) -0.0032(8)
C25 0.0198(10) 0.0323(11) 0.0172(9) -0.0058(8) 0.0023(7) -0.0025(8)
C26 0.0310(11) 0.0386(13) 0.0150(9) -0.0017(9) 0.0022(8) -0.0036(9)
C27 0.0320(12) 0.0408(13) 0.0228(10) -0.0039(9) 0.0129(9) -0.0093(10)
C28 0.0195(10) 0.0397(13) 0.0272(11) -0.0076(9) 0.0085(8) -0.0061(9)
C29 0.0180(9) 0.0290(11) 0.0204(9) -0.0093(8) 0.0039(8) -0.0010(8)
C30 0.0222(10) 0.0383(12) 0.0186(9) -0.0018(9) -0.0027(8) -0.0018(9)
C31 0.0176(10) 0.0340(12) 0.0290(11) -0.0101(9) 0.0017(8) 0.0012(8)
C32 0.0105(8) 0.0303(11) 0.0233(10) -0.0008(8) 0.0009(7) -0.0008(8)
C33 0.0111(9) 0.0400(13) 0.0295(11) -0.0080(9) 0.0039(8) -0.0047(8)
C34 0.0158(10) 0.0654(17) 0.0273(11) -0.0102(11) -0.0023(8) -0.0053(10)
C35 0.0220(11) 0.0709(19) 0.0295(12) 0.0078(12) -0.0046(9) 0.0040(11)
C36 0.0232(11) 0.0488(15) 0.0390(13) 0.0126(11) -0.0022(10) 0.0064(10)
C37 0.0134(9) 0.0336(12) 0.0307(11) 0.0031(9) 0.0011(8) 0.0036(8)
C38 0.0264(11) 0.0384(13) 0.0357(12) -0.0155(10) 0.0034(9) -0.0067(10)
C39 0.0320(12) 0.0245(12) 0.0425(13) 0.0017(10) 0.0030(10) 0.0075(9)
C40 0.0219(10) 0.0209(10) 0.0166(9) 0.0031(8) 0.0035(7) -0.0014(8)
C41 0.0356(12) 0.0208(11) 0.0304(11) -0.0012(9) 0.0124(9) 0.0040(9)
B1 0.0137(10) 0.0155(10) 0.0195(10) 0.0016(8) 0.0020(8) -0.0006(8)
C42 0.0158(9) 0.0143(9) 0.0205(9) -0.0008(7) 0.0032(7) 0.0004(7)
C43 0.0168(9) 0.0142(9) 0.0189(9) 0.0003(7) 0.0010(7) -0.0003(7)
C44 0.0198(9) 0.0156(9) 0.0222(9) -0.0003(7) 0.0072(8) -0.0001(7)
C45 0.0138(9) 0.0166(9) 0.0293(10) -0.0029(8) 0.0047(8) -0.0005(7)
C46 0.0195(10) 0.0295(11) 0.0204(10) 0.0004(8) -0.0030(8) -0.0031(8)
C47 0.0213(10) 0.0269(11) 0.0184(9) 0.0004(8) 0.0032(8) -0.0035(8)
C48 0.0163(9) 0.0171(9) 0.0156(9) 0.0006(7) -0.0015(7) 0.0002(7)
C49 0.0176(9) 0.0191(10) 0.0202(9) 0.0025(7) -0.0022(7) -0.0016(7)
C50 0.0252(10) 0.0150(10) 0.0302(11) 0.0031(8) -0.0060(8) 0.0006(8)
C51 0.0207(10) 0.0190(10) 0.0308(11) -0.0032(8) -0.0041(8) 0.0054(8)
C52 0.0180(9) 0.0233(10) 0.0269(10) -0.0004(8) 0.0032(8) 0.0011(8)
C53 0.0202(10) 0.0152(9) 0.0289(10) 0.0016(8) 0.0038(8) 0.0003(7)
C54 0.0097(8) 0.0186(9) 0.0198(9) 0.0011(7) 0.0013(7) -0.0006(7)
C55 0.0176(9) 0.0193(10) 0.0236(10) 0.0010(8) 0.0048(8) 0.0016(7)
C56 0.0214(10) 0.0303(11) 0.0208(10) 0.0047(8) 0.0056(8) 0.0042(8)
C57 0.0202(10) 0.0284(11) 0.0303(11) 0.0138(9) 0.0061(8) 0.0049(8)
C58 0.0157(9) 0.0178(10) 0.0341(11) 0.0046(8) 0.0057(8) 0.0040(7)
C59 0.0118(8) 0.0202(10) 0.0226(9) 0.0009(7) 0.0041(7) -0.0006(7)
C60 0.0199(9) 0.0144(9) 0.0199(9) 0.0024(7) 0.0040(7) -0.0049(7)
C61 0.0206(10) 0.0207(10) 0.0216(10) 0.0044(8) 0.0034(8) -0.0031(8)
C62 0.0213(10) 0.0277(11) 0.0240(10) 0.0061(8) -0.0015(8) -0.0052(8)
C63 0.0323(11) 0.0233(11) 0.0172(9) 0.0012(8) -0.0011(8) -0.0116(9)
C64 0.0291(11) 0.0181(10) 0.0217(10) 0.0004(8) 0.0078(8) -0.0058(8)
C65 0.0186(9) 0.0179(10) 0.0209(9) 0.0025(7) 0.0029(7) -0.0043(7)
B2 0.0152(10) 0.0127(10) 0.0227(11) -0.0022(8) 0.0022(8) -0.0013(8)
C66 0.0202(9) 0.0140(9) 0.0214(9) -0.0049(7) 0.0044(7) 0.0018(7)
C67 0.0237(10) 0.0212(10) 0.0217(10) -0.0031(8) 0.0026(8) -0.0009(8)
C68 0.0253(11) 0.0304(12) 0.0239(10) -0.0053(9) -0.0007(8) -0.0011(9)
C69 0.0338(12) 0.0268(11) 0.0192(10) -0.0043(8) -0.0019(8) 0.0094(9)
C70 0.0448(13) 0.0164(10) 0.0248(10) 0.0021(8) 0.0070(9) 0.0021(9)
C71 0.0287(11) 0.0178(10) 0.0231(10) -0.0037(8) 0.0043(8) -0.0011(8)
C72 0.0202(9) 0.0141(9) 0.0168(9) 0.0012(7) 0.0011(7) -0.0005(7)
C73 0.0203(10) 0.0170(10) 0.0266(10) -0.0028(8) 0.0017(8) 0.0029(8)
C74 0.0195(10) 0.0185(10) 0.0318(11) -0.0003(8) -0.0024(8) -0.0021(8)
C75 0.0329(11) 0.0155(10) 0.0186(9) -0.0029(7) 0.0007(8) -0.0015(8)
C76 0.0268(10) 0.0160(10) 0.0239(10) 0.0002(8) 0.0086(8) 0.0034(8)
C77 0.0187(9) 0.0168(10) 0.0238(10) 0.0025(7) 0.0044(8) -0.0011(7)
C78 0.0156(9) 0.0175(9) 0.0189(9) 0.0010(7) -0.0040(7) -0.0004(7)
C79 0.0240(10) 0.0174(10) 0.0201(9) 0.0000(7) 0.0011(8) -0.0014(8)
C80 0.0228(10) 0.0264(11) 0.0228(10) 0.0017(8) 0.0056(8) -0.0004(8)
C81 0.0193(10) 0.0214(10) 0.0278(10) 0.0068(8) -0.0023(8) -0.0047(8)
C82 0.0196(9) 0.0167(10) 0.0325(11) 0.0018(8) -0.0042(8) -0.0011(8)
C83 0.0186(10) 0.0186(10) 0.0297(10) -0.0023(8) 0.0012(8) 0.0017(8)
C84 0.0176(9) 0.0114(9) 0.0292(10) -0.0077(7) 0.0006(8) -0.0037(7)
C85 0.0197(10) 0.0158(10) 0.0324(11) -0.0037(8) -0.0018(8) -0.0028(8)
C86 0.0215(10) 0.0173(10) 0.0477(13) -0.0062(9) -0.0085(9) -0.0011(8)
C87 0.0176(10) 0.0234(11) 0.0602(16) -0.0136(10) 0.0015(10) -0.0003(8)
C88 0.0235(11) 0.0302(12) 0.0464(14) -0.0144(10) 0.0106(10) -0.0034(9)
C89 0.0218(10) 0.0220(10) 0.0322(11) -0.0090(8) 0.0046(8) -0.0010(8)
N100 0.0462(14) 0.0555(16) 0.0860(19) -0.0286(14) -0.0293(13) 0.0049(12)
C101 0.0312(13) 0.0427(15) 0.0424(14) -0.0084(11) -0.0121(11) -0.0067(11)
C102 0.0250(11) 0.0491(15) 0.0410(13) 0.0021(11) 0.0022(10) -0.0061(10)

loop_
_atom_type_symbol
_atom_type_description
_atom_type_scat_dispersion_real
_atom_type_scat_dispersion_imag
_atom_type_scat_source
C C 0.0033 0.0016 'International Tables Vol C Tables 4.2.6.8 and 6.1.1.4'
H H 0.0000 0.0000 'International Tables Vol C Tables 4.2.6.8 and 6.1.1.4'
N N 0.0061 0.0033 'International Tables Vol C Tables 4.2.6.8 and 6.1.1.4'
B B 0.0013 0.0007 'International Tables Vol C Tables 4.2.6.8 and 6.1.1.4'
Mn Mn 0.3368 0.7283 'International Tables Vol C Tables 4.2.6.8 and 6.1.1.4'

loop_
_geom_angle_atom_site_label_1
_geom_angle_atom_site_label_2
_geom_angle_atom_site_label_3
_geom_angle
N8 Mn1 N9 95.81(7)
N8 Mn1 C3 93.86(7)
N9 Mn1 C3 87.97(6)
N8 Mn1 C8 92.69(8)
N9 Mn1 C8 170.93(7)
C3 Mn1 C8 94.62(7)
N8 Mn1 C13 96.74(8)
N9 Mn1 C13 80.58(6)
C3 Mn1 C13 165.10(7)
C8 Mn1 C13 95.30(7)
N8 Mn1 N1 174.87(7)
N9 Mn1 N1 89.26(5)
C3 Mn1 N1 87.05(6)
C8 Mn1 N1 82.20(6)
C13 Mn1 N1 83.33(6)
C11 N1 C1 106.57(14)
C11 N1 C6 109.06(14)
C1 N1 C6 107.48(14)
C11 N1 Mn1 106.42(11)
C1 N1 Mn1 109.87(10)
C6 N1 Mn1 116.99(11)
C3 N2 C4 111.86(15)
C3 N2 C2 124.22(15)
C4 N2 C2 123.23(15)
C3 N3 C5 110.68(15)
C3 N3 C16 126.38(14)
C5 N3 C16 120.41(15)
C8 N4 C9 112.32(16)
C8 N4 C7 125.52(15)
C9 N4 C7 121.90(16)
C8 N5 C10 111.27(16)
C8 N5 C24 130.97(15)
C10 N5 C24 117.38(15)
C13 N6 C14 111.38(16)
C13 N6 C12 129.30(15)
C14 N6 C12 118.75(15)
C13 N7 C15 111.43(16)
C13 N7 C32 130.51(15)
C15 N7 C32 118.04(15)
C40 N9 Mn1 164.46(15)
N1 C1 C2 112.73(15)
N1 C1 H1A 109.0
C2 C1 H1A 109.0
N1 C1 H1B 109.0
C2 C1 H1B 109.0
H1A C1 H1B 107.8
N2 C2 C1 110.90(15)
N2 C2 H2A 109.5
C1 C2 H2A 109.5
N2 C2 H2B 109.5
C1 C2 H2B 109.5
H2A C2 H2B 108.0
N2 C3 N3 103.73(15)
N2 C3 Mn1 127.72(13)
N3 C3 Mn1 128.49(12)
C5 C4 N2 106.68(16)
C5 C4 H4 126.7
N2 C4 H4 126.7
C4 C5 N3 107.03(16)
C4 C5 H5 126.5
N3 C5 H5 126.5
N1 C6 C7 114.56(15)
N1 C6 H6A 108.6
C7 C6 H6A 108.6
N1 C6 H6B 108.6
C7 C6 H6B 108.6
H6A C6 H6B 107.6
N4 C7 C6 110.65(15)
N4 C7 H7A 109.5
C6 C7 H7A 109.5
N4 C7 H7B 109.5
C6 C7 H7B 109.5
H7A C7 H7B 108.1
N4 C8 N5 102.85(15)
N4 C8 Mn1 124.69(13)
N5 C8 Mn1 132.15(13)
C10 C9 N4 106.28(17)
C10 C9 H9 126.9
N4 C9 H9 126.9
C9 C10 N5 107.26(17)
C9 C10 H10 126.4
N5 C10 H10 126.4
N1 C11 C12 114.84(16)
N1 C11 H11A 108.6
C12 C11 H11A 108.6
N1 C11 H11B 108.6
C12 C11 H11B 108.6
H11A C11 H11B 107.5
N6 C12 C11 116.79(15)
N6 C12 H12A 108.1
C11 C12 H12A 108.1
N6 C12 H12B 108.1
C11 C12 H12B 108.1
H12A C12 H12B 107.3
N7 C13 N6 103.25(15)
N7 C13 Mn1 126.00(13)
N6 C13 Mn1 128.48(13)
C15 C14 N6 106.76(16)
C15 C14 H14 126.6
N6 C14 H14 126.6
C14 C15 N7 107.17(17)
C14 C15 H15 126.4
N7 C15 H15 126.4
C17 C16 C21 122.02(17)
C17 C16 N3 121.58(16)
C21 C16 N3 116.24(16)
C16 C17 C18 117.53(18)
C16 C17 C22 122.31(18)
C18 C17 C22 120.14(17)
C19 C18 C17 121.40(18)
C19 C18 H18 119.3
C17 C18 H18 119.3
C18 C19 C20 120.21(19)
C18 C19 H19 119.9
C20 C19 H19 119.9
C19 C20 C21 120.36(19)
C19 C20 H20 119.8
C21 C20 H20 119.8
C20 C21 C16 118.33(18)
C20 C21 C23 119.98(18)
C16 C21 C23 121.69(17)
C17 C22 H22A 109.5
C17 C22 H22B 109.5
H22A C22 H22B 109.5
C17 C22 H22C 109.5
H22A C22 H22C 109.5
H22B C22 H22C 109.5
C21 C23 H23A 109.5
C21 C23 H23B 109.5
H23A C23 H23B 109.5
C21 C23 H23C 109.5
H23A C23 H23C 109.5
H23B C23 H23C 109.5
C25 C24 C29 122.50(17)
C25 C24 N5 118.80(16)
C29 C24 N5 117.77(17)
C26 C25 C24 117.79(18)
C26 C25 C30 120.79(18)
C24 C25 C30 121.41(17)
C27 C26 C25 120.73(19)
C27 C26 H26 119.6
C25 C26 H26 119.6
C28 C27 C26 120.25(19)
C28 C27 H27 119.9
C26 C27 H27 119.9
C27 C28 C29 121.39(19)
C27 C28 H28 119.3
C29 C28 H28 119.3
C28 C29 C24 117.08(18)
C28 C29 C31 119.58(18)
C24 C29 C31 123.12(18)
C25 C30 H30A 109.5
C25 C30 H30B 109.5
H30A C30 H30B 109.5
C25 C30 H30C 109.5
H30A C30 H30C 109.5
H30B C30 H30C 109.5
C29 C31 H31A 109.5
C29 C31 H31B 109.5
H31A C31 H31B 109.5
C29 C31 H31C 109.5
H31A C31 H31C 109.5
H31B C31 H31C 109.5
C37 C32 C33 122.84(19)
C37 C32 N7 118.85(17)
C33 C32 N7 117.67(18)
C34 C33 C32 117.0(2)
C34 C33 C38 121.1(2)
C32 C33 C38 121.83(19)
C35 C34 C33 121.4(2)
C35 C34 H34 119.3
C33 C34 H34 119.3
C34 C35 C36 120.2(2)
C34 C35 H35 119.9
C36 C35 H35 119.9
C35 C36 C37 121.2(2)
C35 C36 H36 119.4
C37 C36 H36 119.4
C32 C37 C36 117.3(2)
C32 C37 C39 122.22(18)
C36 C37 C39 120.5(2)
C33 C38 H38A 109.5
C33 C38 H38B 109.5
H38A C38 H38B 109.5
C33 C38 H38C 109.5
H38A C38 H38C 109.5
H38B C38 H38C 109.5
C37 C39 H39A 109.5
C37 C39 H39B 109.5
H39A C39 H39B 109.5
C37 C39 H39C 109.5
H39A C39 H39C 109.5
H39B C39 H39C 109.5
N9 C40 C41 178.8(2)
C40 C41 H41A 109.5
C40 C41 H41B 109.5
H41A C41 H41B 109.5
C40 C41 H41C 109.5
H41A C41 H41C 109.5
H41B C41 H41C 109.5
C48 B1 C42 110.57(15)
C48 B1 C54 109.46(14)
C42 B1 C54 107.75(14)
C48 B1 C60 107.47(14)
C42 B1 C60 110.56(14)
C54 B1 C60 111.05(15)
C47 C42 C43 114.66(16)
C47 C42 B1 121.82(16)
C43 C42 B1 123.52(16)
C44 C43 C42 122.88(17)
C44 C43 H43 118.6
C42 C43 H43 118.6
C45 C44 C43 120.31(17)
C45 C44 H44 119.8
C43 C44 H44 119.8
C44 C45 C46 118.65(17)
C44 C45 H45 120.7
C46 C45 H45 120.7
C47 C46 C45 120.19(18)
C47 C46 H46 119.9
C45 C46 H46 119.9
C46 C47 C42 123.30(17)
C46 C47 H47 118.4
C42 C47 H47 118.4
C49 C48 C53 114.70(17)
C49 C48 B1 123.13(16)
C53 C48 B1 121.98(16)
C50 C49 C48 122.86(18)
C50 C49 H49 118.6
C48 C49 H49 118.6
C51 C50 C49 120.40(18)
C51 C50 H50 119.8
C49 C50 H50 119.8
C50 C51 C52 118.77(18)
C50 C51 H51 120.6
C52 C51 H51 120.6
C51 C52 C53 120.17(18)
C51 C52 H52 119.9
C53 C52 H52 119.9
C52 C53 C48 123.08(18)
C52 C53 H53 118.5
C48 C53 H53 118.5
C59 C54 C55 114.72(16)
C59 C54 B1 124.10(16)
C55 C54 B1 121.18(16)
C56 C55 C54 123.00(18)
C56 C55 H55 118.5
C54 C55 H55 118.5
C55 C56 C57 120.16(18)
C55 C56 H56 119.9
C57 C56 H56 119.9
C58 C57 C56 118.88(18)
C58 C57 H57 120.6
C56 C57 H57 120.6
C57 C58 C59 120.01(18)
C57 C58 H58 120.0
C59 C58 H58 120.0
C58 C59 C54 123.17(17)
C58 C59 H59 118.4
C54 C59 H59 118.4
C61 C60 C65 114.28(17)
C61 C60 B1 122.94(16)
C65 C60 B1 122.78(16)
C62 C61 C60 123.32(18)
C62 C61 H61 118.3
C60 C61 H61 118.3
C63 C62 C61 120.16(18)
C63 C62 H62 119.9
C61 C62 H62 119.9
C62 C63 C64 118.73(18)
C62 C63 H63 120.6
C64 C63 H63 120.6
C65 C64 C63 120.28(18)
C65 C64 H64 119.9
C63 C64 H64 119.9
C64 C65 C60 123.21(18)
C64 C65 H65 118.4
C60 C65 H65 118.4
C84 B2 C78 108.44(15)
C84 B2 C66 114.44(15)
C78 B2 C66 106.47(14)
C84 B2 C72 104.59(14)
C78 B2 C72 116.33(15)
C66 B2 C72 106.87(14)
C71 C66 C67 114.59(17)
C71 C66 B2 122.24(16)
C67 C66 B2 123.06(16)
C68 C67 C66 123.00(19)
C68 C67 H67 118.5
C66 C67 H67 118.5
C69 C68 C67 120.47(19)
C69 C68 H68 119.8
C67 C68 H68 119.8
C68 C69 C70 118.60(19)
C68 C69 H69 120.7
C70 C69 H69 120.7
C69 C70 C71 120.53(19)
C69 C70 H70 119.7
C71 C70 H70 119.7
C70 C71 C66 122.75(19)
C70 C71 H71 118.6
C66 C71 H71 118.6
C77 C72 C73 113.87(16)
C77 C72 B2 124.35(16)
C73 C72 B2 121.64(16)
C74 C73 C72 123.38(18)
C74 C73 H73 118.3
C72 C73 H73 118.3
C75 C74 C73 120.68(18)
C75 C74 H74 119.7
C73 C74 H74 119.7
C76 C75 C74 117.84(18)
C76 C75 H75 121.1
C74 C75 H75 121.1
C75 C76 C77 120.84(18)
C75 C76 H76 119.6
C77 C76 H76 119.6
C76 C77 C72 123.29(18)
C76 C77 H77 118.4
C72 C77 H77 118.4
C79 C78 C83 114.78(17)
C79 C78 B2 125.71(16)
C83 C78 B2 118.93(16)
C78 C79 C80 123.00(18)
C78 C79 H79 118.5
C80 C79 H79 118.5
C81 C80 C79 120.12(18)
C81 C80 H80 119.9
C79 C80 H80 119.9
C82 C81 C80 118.90(18)
C82 C81 H81 120.6
C80 C81 H81 120.6
C81 C82 C83 120.11(18)
C81 C82 H82 119.9
C83 C82 H82 119.9
C82 C83 C78 123.06(18)
C82 C83 H83 118.5
C78 C83 H83 118.5
C89 C84 C85 114.91(18)
C89 C84 B2 125.49(18)
C85 C84 B2 118.78(17)
C86 C85 C84 123.2(2)
C86 C85 H85 118.4
C84 C85 H85 118.4
C87 C86 C85 119.9(2)
C87 C86 H86 120.0
C85 C86 H86 120.0
C88 C87 C86 118.9(2)
C88 C87 H87 120.6
C86 C87 H87 120.6
C87 C88 C89 120.4(2)
C87 C88 H88 119.8
C89 C88 H88 119.8
C84 C89 C88 122.6(2)
C84 C89 H89 118.7
C88 C89 H89 118.7
N100 C101 C102 179.0(3)
C101 C102 H10A 109.5
C101 C102 H10B 109.5
H10A C102 H10B 109.5
C101 C102 H10C 109.5
H10A C102 H10C 109.5
H10B C102 H10C 109.5

loop_
_geom_bond_atom_site_label_1
_geom_bond_atom_site_label_2
_geom_bond_distance
Mn1 N8 1.5245(15)
Mn1 N9 2.0302(16)
Mn1 C3 2.0347(18)
Mn1 C8 2.0487(18)
Mn1 C13 2.0515(18)
Mn1 N1 2.4818(15)
N1 C11 1.485(2)
N1 C1 1.489(2)
N1 C6 1.499(2)
N2 C3 1.349(2)
N2 C4 1.383(2)
N2 C2 1.469(2)
N3 C3 1.373(2)
N3 C5 1.387(2)
N3 C16 1.455(2)
N4 C8 1.363(2)
N4 C9 1.380(2)
N4 C7 1.463(2)
N5 C8 1.370(2)
N5 C10 1.384(2)
N5 C24 1.450(2)
N6 C13 1.367(2)
N6 C14 1.386(2)
N6 C12 1.473(2)
N7 C13 1.361(2)
N7 C15 1.385(2)
N7 C32 1.447(2)
N9 C40 1.140(2)
C1 C2 1.510(3)
C1 H1A 0.9900
C1 H1B 0.9900
C2 H2A 0.9900
C2 H2B 0.9900
C4 C5 1.338(3)
C4 H4 0.9500
C5 H5 0.9500
C6 C7 1.514(3)
C6 H6A 0.9900
C6 H6B 0.9900
C7 H7A 0.9900
C7 H7B 0.9900
C9 C10 1.339(3)
C9 H9 0.9500
C10 H10 0.9500
C11 C12 1.501(3)
C11 H11A 0.9900
C11 H11B 0.9900
C12 H12A 0.9900
C12 H12B 0.9900
C14 C15 1.330(3)
C14 H14 0.9500
C15 H15 0.9500
C16 C17 1.387(2)
C16 C21 1.404(3)
C17 C18 1.402(3)
C17 C22 1.493(3)
C18 C19 1.373(3)
C18 H18 0.9500
C19 C20 1.387(3)
C19 H19 0.9500
C20 C21 1.392(3)
C20 H20 0.9500
C21 C23 1.503(3)
C22 H22A 0.9800
C22 H22B 0.9800
C22 H22C 0.9800
C23 H23A 0.9800
C23 H23B 0.9800
C23 H23C 0.9800
C24 C25 1.397(3)
C24 C29 1.399(3)
C25 C26 1.391(3)
C25 C30 1.500(3)
C26 C27 1.383(3)
C26 H26 0.9500
C27 C28 1.377(3)
C27 H27 0.9500
C28 C29 1.393(3)
C28 H28 0.9500
C29 C31 1.503(3)
C30 H30A 0.9800
C30 H30B 0.9800
C30 H30C 0.9800
C31 H31A 0.9800
C31 H31B 0.9800
C31 H31C 0.9800
C32 C37 1.393(3)
C32 C33 1.397(3)
C33 C34 1.394(3)
C33 C38 1.503(3)
C34 C35 1.373(4)
C34 H34 0.9500
C35 C36 1.374(3)
C35 H35 0.9500
C36 C37 1.394(3)
C36 H36 0.9500
C37 C39 1.499(3)
C38 H38A 0.9800
C38 H38B 0.9800
C38 H38C 0.9800
C39 H39A 0.9800
C39 H39B 0.9800
C39 H39C 0.9800
C40 C41 1.456(3)
C41 H41A 0.9800
C41 H41B 0.9800
C41 H41C 0.9800
B1 C48 1.640(3)
B1 C42 1.649(3)
B1 C54 1.649(3)
B1 C60 1.650(3)
C42 C47 1.402(3)
C42 C43 1.402(2)
C43 C44 1.395(2)
C43 H43 0.9500
C44 C45 1.381(3)
C44 H44 0.9500
C45 C46 1.388(3)
C45 H45 0.9500
C46 C47 1.385(3)
C46 H46 0.9500
C47 H47 0.9500
C48 C49 1.396(3)
C48 C53 1.409(2)
C49 C50 1.390(3)
C49 H49 0.9500
C50 C51 1.381(3)
C50 H50 0.9500
C51 C52 1.382(3)
C51 H51 0.9500
C52 C53 1.384(3)
C52 H52 0.9500
C53 H53 0.9500
C54 C59 1.400(3)
C54 C55 1.408(3)
C55 C56 1.385(3)
C55 H55 0.9500
C56 C57 1.388(3)
C56 H56 0.9500
C57 C58 1.383(3)
C57 H57 0.9500
C58 C59 1.392(3)
C58 H58 0.9500
C59 H59 0.9500
C60 C61 1.407(3)
C60 C65 1.409(3)
C61 C62 1.393(3)
C61 H61 0.9500
C62 C63 1.383(3)
C62 H62 0.9500
C63 C64 1.389(3)
C63 H63 0.9500
C64 C65 1.388(3)
C64 H64 0.9500
C65 H65 0.9500
B2 C84 1.635(3)
B2 C78 1.649(3)
B2 C66 1.653(3)
B2 C72 1.663(3)
C66 C71 1.404(3)
C66 C67 1.406(3)
C67 C68 1.388(3)
C67 H67 0.9500
C68 C69 1.376(3)
C68 H68 0.9500
C69 C70 1.385(3)
C69 H69 0.9500
C70 C71 1.389(3)
C70 H70 0.9500
C71 H71 0.9500
C72 C77 1.403(2)
C72 C73 1.406(3)
C73 C74 1.387(3)
C73 H73 0.9500
C74 C75 1.384(3)
C74 H74 0.9500
C75 C76 1.382(3)
C75 H75 0.9500
C76 C77 1.387(3)
C76 H76 0.9500
C77 H77 0.9500
C78 C79 1.393(3)
C78 C83 1.410(3)
C79 C80 1.398(3)
C79 H79 0.9500
C80 C81 1.383(3)
C80 H80 0.9500
C81 C82 1.383(3)
C81 H81 0.9500
C82 C83 1.387(3)
C82 H82 0.9500
C83 H83 0.9500
C84 C89 1.394(3)
C84 C85 1.407(3)
C85 C86 1.384(3)
C85 H85 0.9500
C86 C87 1.383(3)
C86 H86 0.9500
C87 C88 1.381(3)
C87 H87 0.9500
C88 C89 1.396(3)
C88 H88 0.9500
C89 H89 0.9500
N100 C101 1.138(3)
C101 C102 1.451(3)
C102 H10A 0.9800
C102 H10B 0.9800
C102 H10C 0.9800

loop_
_geom_torsion_atom_site_label_1
_geom_torsion_atom_site_label_2
_geom_torsion_atom_site_label_3
_geom_torsion_atom_site_label_4
_geom_torsion
N9 Mn1 N1 C11 31.14(11)
C3 Mn1 N1 C11 119.15(12)
C8 Mn1 N1 C11 -145.77(12)
C13 Mn1 N1 C11 -49.46(12)
N9 Mn1 N1 C1 -83.86(12)
C3 Mn1 N1 C1 4.15(12)
C8 Mn1 N1 C1 99.23(12)
C13 Mn1 N1 C1 -164.46(12)
N9 Mn1 N1 C6 153.29(12)
C3 Mn1 N1 C6 -118.70(13)
C8 Mn1 N1 C6 -23.62(12)
C13 Mn1 N1 C6 72.69(13)
N8 Mn1 N9 C40 25.2(6)
C3 Mn1 N9 C40 118.9(6)
C13 Mn1 N9 C40 -70.7(6)
N1 Mn1 N9 C40 -154.0(6)
C11 N1 C1 C2 -167.67(15)
C6 N1 C1 C2 75.52(18)
Mn1 N1 C1 C2 -52.77(17)
C3 N2 C2 C1 -46.6(2)
C4 N2 C2 C1 123.10(18)
N1 C1 C2 N2 83.05(19)
C4 N2 C3 N3 -1.31(19)
C2 N2 C3 N3 169.40(16)
C4 N2 C3 Mn1 175.98(13)
C2 N2 C3 Mn1 -13.3(2)
C5 N3 C3 N2 1.66(19)
C16 N3 C3 N2 -160.14(16)
C5 N3 C3 Mn1 -175.60(13)
C16 N3 C3 Mn1 22.6(3)
N8 Mn1 C3 N2 -145.84(16)
N9 Mn1 C3 N2 118.47(16)
C8 Mn1 C3 N2 -52.82(16)
C13 Mn1 C3 N2 78.8(3)
N1 Mn1 C3 N2 29.10(15)
N8 Mn1 C3 N3 30.80(16)
N9 Mn1 C3 N3 -64.89(16)
C8 Mn1 C3 N3 123.82(16)
C13 Mn1 C3 N3 -104.5(3)
N1 Mn1 C3 N3 -154.26(15)
C3 N2 C4 C5 0.5(2)
C2 N2 C4 C5 -170.34(17)
N2 C4 C5 N3 0.6(2)
C3 N3 C5 C4 -1.4(2)
C16 N3 C5 C4 161.62(16)
C11 N1 C6 C7 98.31(18)
C1 N1 C6 C7 -146.53(16)
Mn1 N1 C6 C7 -22.46(19)
C8 N4 C7 C6 -55.9(2)
C9 N4 C7 C6 117.65(18)
N1 C6 C7 N4 68.3(2)
C9 N4 C8 N5 -0.43(19)
C7 N4 C8 N5 173.67(16)
C9 N4 C8 Mn1 173.81(13)
C7 N4 C8 Mn1 -12.1(2)
C10 N5 C8 N4 1.16(19)
C24 N5 C8 N4 -171.41(17)
C10 N5 C8 Mn1 -172.46(14)
C24 N5 C8 Mn1 15.0(3)
N8 Mn1 C8 N4 -137.61(15)
C3 Mn1 C8 N4 128.29(15)
C13 Mn1 C8 N4 -40.58(16)
N1 Mn1 C8 N4 41.92(14)
N8 Mn1 C8 N5 34.81(17)
C3 Mn1 C8 N5 -59.28(17)
C13 Mn1 C8 N5 131.84(17)
N1 Mn1 C8 N5 -145.66(17)
C8 N4 C9 C10 -0.4(2)
C7 N4 C9 C10 -174.80(16)
N4 C9 C10 N5 1.1(2)
C8 N5 C10 C9 -1.5(2)
C24 N5 C10 C9 172.20(16)
C1 N1 C11 C12 -171.85(15)
C6 N1 C11 C12 -56.1(2)
Mn1 N1 C11 C12 70.93(16)
C13 N6 C12 C11 27.9(3)
C14 N6 C12 C11 -161.55(17)
N1 C11 C12 N6 -58.5(2)
C15 N7 C13 N6 -0.7(2)
C32 N7 C13 N6 177.64(18)
C15 N7 C13 Mn1 -164.63(13)
C32 N7 C13 Mn1 13.7(3)
C14 N6 C13 N7 0.8(2)
C12 N6 C13 N7 171.91(17)
C14 N6 C13 Mn1 164.21(13)
C12 N6 C13 Mn1 -24.7(3)
N8 Mn1 C13 N7 4.53(17)
N9 Mn1 C13 N7 99.34(16)
C3 Mn1 C13 N7 139.6(2)
C8 Mn1 C13 N7 -88.81(16)
N1 Mn1 C13 N7 -170.30(16)
N8 Mn1 C13 N6 -155.40(16)
N9 Mn1 C13 N6 -60.59(16)
C3 Mn1 C13 N6 -20.3(4)
C8 Mn1 C13 N6 111.26(16)
N1 Mn1 C13 N6 29.77(16)
C13 N6 C14 C15 -0.6(2)
C12 N6 C14 C15 -172.82(17)
N6 C14 C15 N7 0.2(2)
C13 N7 C15 C14 0.3(2)
C32 N7 C15 C14 -178.23(17)
C3 N3 C16 C17 -97.5(2)
C5 N3 C16 C17 102.3(2)
C3 N3 C16 C21 87.0(2)
C5 N3 C16 C21 -73.2(2)
C21 C16 C17 C18 -4.7(3)
N3 C16 C17 C18 -179.92(16)
C21 C16 C17 C22 173.63(17)
N3 C16 C17 C22 -1.6(3)
C16 C17 C18 C19 2.6(3)
C22 C17 C18 C19 -175.73(18)
C17 C18 C19 C20 0.5(3)
C18 C19 C20 C21 -1.6(3)
C19 C20 C21 C16 -0.4(3)
C19 C20 C21 C23 179.19(18)
C17 C16 C21 C20 3.6(3)
N3 C16 C21 C20 179.07(16)
C17 C16 C21 C23 -175.93(17)
N3 C16 C21 C23 -0.5(3)
C8 N5 C24 C25 -98.0(2)
C10 N5 C24 C25 89.8(2)
C8 N5 C24 C29 92.8(2)
C10 N5 C24 C29 -79.4(2)
C29 C24 C25 C26 -2.9(3)
N5 C24 C25 C26 -171.60(17)
C29 C24 C25 C30 178.37(18)
N5 C24 C25 C30 9.6(3)
C24 C25 C26 C27 -1.2(3)
C30 C25 C26 C27 177.56(19)
C25 C26 C27 C28 2.1(3)
C26 C27 C28 C29 1.2(3)
C27 C28 C29 C24 -5.0(3)
C27 C28 C29 C31 169.78(19)
C25 C24 C29 C28 5.9(3)
N5 C24 C29 C28 174.72(17)
C25 C24 C29 C31 -168.67(18)
N5 C24 C29 C31 0.2(3)
C13 N7 C32 C37 -93.0(2)
C15 N7 C32 C37 85.2(2)
C13 N7 C32 C33 95.9(2)
C15 N7 C32 C33 -85.9(2)
C37 C32 C33 C34 0.5(3)
N7 C32 C33 C34 171.22(16)
C37 C32 C33 C38 -179.25(18)
N7 C32 C33 C38 -8.5(3)
C32 C33 C34 C35 0.3(3)
C38 C33 C34 C35 -179.9(2)
C33 C34 C35 C36 -0.1(3)
C34 C35 C36 C37 -0.9(3)
C33 C32 C37 C36 -1.5(3)
N7 C32 C37 C36 -172.12(17)
C33 C32 C37 C39 178.51(18)
N7 C32 C37 C39 7.9(3)
C35 C36 C37 C32 1.7(3)
C35 C36 C37 C39 -178.3(2)
C48 B1 C42 C47 -80.5(2)
C54 B1 C42 C47 39.1(2)
C60 B1 C42 C47 160.60(17)
C48 B1 C42 C43 99.0(2)
C54 B1 C42 C43 -141.44(17)
C60 B1 C42 C43 -19.9(2)
C47 C42 C43 C44 -1.6(3)
B1 C42 C43 C44 178.93(17)
C42 C43 C44 C45 1.3(3)
C43 C44 C45 C46 -0.1(3)
C44 C45 C46 C47 -0.6(3)
C45 C46 C47 C42 0.3(3)
C43 C42 C47 C46 0.8(3)
B1 C42 C47 C46 -179.70(18)
C42 B1 C48 C49 -28.3(2)
C54 B1 C48 C49 -146.83(17)
C60 B1 C48 C49 92.5(2)
C42 B1 C48 C53 156.92(16)
C54 B1 C48 C53 38.4(2)
C60 B1 C48 C53 -82.3(2)
C53 C48 C49 C50 0.7(3)
B1 C48 C49 C50 -174.46(17)
C48 C49 C50 C51 -1.1(3)
C49 C50 C51 C52 0.5(3)
C50 C51 C52 C53 0.5(3)
C51 C52 C53 C48 -0.9(3)
C49 C48 C53 C52 0.3(3)
B1 C48 C53 C52 175.51(17)
C48 B1 C54 C59 -147.23(16)
C42 B1 C54 C59 92.5(2)
C60 B1 C54 C59 -28.7(2)
C48 B1 C54 C55 33.5(2)
C42 B1 C54 C55 -86.81(19)
C60 B1 C54 C55 151.97(16)
C59 C54 C55 C56 1.9(3)
B1 C54 C55 C56 -178.76(17)
C54 C55 C56 C57 -0.2(3)
C55 C56 C57 C58 -1.7(3)
C56 C57 C58 C59 1.7(3)
C57 C58 C59 C54 0.2(3)
C55 C54 C59 C58 -1.9(3)
B1 C54 C59 C58 178.78(17)
C48 B1 C60 C61 12.3(2)
C42 B1 C60 C61 133.03(17)
C54 B1 C60 C61 -107.42(19)
C48 B1 C60 C65 -167.90(16)
C42 B1 C60 C65 -47.1(2)
C54 B1 C60 C65 72.4(2)
C65 C60 C61 C62 -1.5(3)
B1 C60 C61 C62 178.34(17)
C60 C61 C62 C63 1.0(3)
C61 C62 C63 C64 0.5(3)
C62 C63 C64 C65 -1.3(3)
C63 C64 C65 C60 0.7(3)
C61 C60 C65 C64 0.7(3)
B1 C60 C65 C64 -179.17(17)
C84 B2 C66 C71 73.4(2)
C78 B2 C66 C71 -166.84(16)
C72 B2 C66 C71 -41.9(2)
C84 B2 C66 C67 -110.50(19)
C78 B2 C66 C67 9.3(2)
C72 B2 C66 C67 134.23(17)
C71 C66 C67 C68 2.2(3)
B2 C66 C67 C68 -174.15(17)
C66 C67 C68 C69 -1.1(3)
C67 C68 C69 C70 -1.0(3)
C68 C69 C70 C71 1.7(3)
C69 C70 C71 C66 -0.4(3)
C67 C66 C71 C70 -1.5(3)
B2 C66 C71 C70 174.93(18)
C84 B2 C72 C77 172.39(17)
C78 B2 C72 C77 52.8(2)
C66 B2 C72 C77 -65.9(2)
C84 B2 C72 C73 -12.3(2)
C78 B2 C72 C73 -131.82(18)
C66 B2 C72 C73 109.46(19)
C77 C72 C73 C74 -1.8(3)
B2 C72 C73 C74 -177.63(18)
C72 C73 C74 C75 -1.0(3)
C73 C74 C75 C76 2.5(3)
C74 C75 C76 C77 -1.2(3)
C75 C76 C77 C72 -1.8(3)
C73 C72 C77 C76 3.2(3)
B2 C72 C77 C76 178.89(17)
C84 B2 C78 C79 -147.50(18)
C66 B2 C78 C79 88.9(2)
C72 B2 C78 C79 -30.0(3)
C84 B2 C78 C83 41.7(2)
C66 B2 C78 C83 -81.9(2)
C72 B2 C78 C83 159.19(16)
C83 C78 C79 C80 1.5(3)
B2 C78 C79 C80 -169.61(18)
C78 C79 C80 C81 -0.1(3)
C79 C80 C81 C82 -1.2(3)
C80 C81 C82 C83 1.1(3)
C81 C82 C83 C78 0.4(3)
C79 C78 C83 C82 -1.6(3)
B2 C78 C83 C82 170.10(17)
C78 B2 C84 C89 -139.16(18)
C66 B2 C84 C89 -20.5(3)
C72 B2 C84 C89 96.1(2)
C78 B2 C84 C85 51.8(2)
C66 B2 C84 C85 170.50(16)
C72 B2 C84 C85 -72.9(2)
C89 C84 C85 C86 -2.4(3)
B2 C84 C85 C86 167.75(17)
C84 C85 C86 C87 0.6(3)
C85 C86 C87 C88 1.2(3)
C86 C87 C88 C89 -1.0(3)
C85 C84 C89 C88 2.6(3)
B2 C84 C89 C88 -166.78(18)
C87 C88 C89 C84 -1.0(3)
